data_4127210
loop_
_publ_author_name
'Uraguchi, Daisuke'
'Yamada, Kohei'
'Sato, Makoto'
'Ooi, Takashi'

_publ_section_title
;
 Catalyst-Directed Guidance of Sulfur-Substituted Enediolates to
 Stereoselective Carbon-Carbon Bond Formation with Aldehydes.
;
_journal_name_full 'Journal of the American Chemical Society'
_journal_paper_doi 10.1021/jacs.7b12949
_journal_year 2018
_chemical_absolute_configuration ad
_chemical_formula_moiety 'C42 H50 Cl F4 N4 O P'
_chemical_formula_sum 'C42 H50 Cl F4 N4 O P'
_chemical_formula_weight 769.28
_space_group_crystal_system orthorhombic
_space_group_IT_number 19
_space_group_name_Hall 'P 2ac 2ab'
_space_group_name_H-M_alt 'P 21 21 21'
_symmetry_space_group_name_Hall 'P 2ac 2ab'
_symmetry_space_group_name_H-M 'P 21 21 21'
_atom_sites_solution_hydrogens mixed
_atom_sites_solution_primary direct
_atom_sites_solution_secondary difmap
_audit_creation_method SHELXL-2014/7
_cell_angle_alpha 90
_cell_angle_beta 90
_cell_angle_gamma 90
_cell_formula_units_Z 4
_cell_length_a 11.7197(10)
_cell_length_b 14.6076(15)
_cell_length_c 23.389(3)
_cell_measurement_reflns_used 12487
_cell_measurement_temperature 123(2)
_cell_measurement_theta_max 27.5
_cell_measurement_theta_min 1.9
_cell_volume 4004.1(7)
_computing_cell_refinement 'CrystalClear-SM Expert 2.1 b29 (Rigaku, 2013)'
_computing_data_collection 'CrystalClear-SM Expert 2.1 b29 (Rigaku, 2013)'
_computing_data_reduction 'CrystalClear-SM Expert 2.1 b29 (Rigaku, 2013)'
_computing_molecular_graphics SHELXTL-v6.1
_computing_publication_material YADOKARI-XG
_computing_structure_refinement 'SHELXL-2014/7 (Sheldrick, 2014)'
_computing_structure_solution SIR-97
_diffrn_ambient_temperature 123(2)
_diffrn_detector_area_resol_mean 5.8140
_diffrn_measured_fraction_theta_full 0.997
_diffrn_measured_fraction_theta_max 0.997
_diffrn_measurement_device_type 'Rigaku Pilatus 200K'
_diffrn_measurement_method 'profile data from \w-scans'
_diffrn_radiation_type MoK\a
_diffrn_radiation_wavelength 0.71075
_diffrn_reflns_av_R_equivalents 0.0275
_diffrn_reflns_av_unetI/netI 0.0171
_diffrn_reflns_Laue_measured_fraction_full 0.997
_diffrn_reflns_Laue_measured_fraction_max 0.997
_diffrn_reflns_limit_h_max 11
_diffrn_reflns_limit_h_min -14
_diffrn_reflns_limit_k_max 17
_diffrn_reflns_limit_k_min -13
_diffrn_reflns_limit_l_max 28
_diffrn_reflns_limit_l_min -28
_diffrn_reflns_number 27976
_diffrn_reflns_point_group_measured_fraction_full 0.995
_diffrn_reflns_point_group_measured_fraction_max 0.995
_diffrn_reflns_theta_full 25.242
_diffrn_reflns_theta_max 25.500
_diffrn_reflns_theta_min 3.138
_diffrn_source 'Rotating Anode'
_exptl_absorpt_coefficient_mu 0.192
_exptl_absorpt_correction_T_max 1.000
_exptl_absorpt_correction_T_min 0.901
_exptl_absorpt_correction_type multi-scan
_exptl_crystal_colour Colorless
_exptl_crystal_density_diffrn 1.276
_exptl_crystal_description Prism
_exptl_crystal_F_000 1624
_exptl_crystal_size_max 0.400
_exptl_crystal_size_mid 0.050
_exptl_crystal_size_min 0.050
_refine_diff_density_max 0.222
_refine_diff_density_min -0.215
_refine_diff_density_rms 0.034
_refine_ls_abs_structure_details
;
 Flack x determined using 3023 quotients [(I+)-(I-)]/[(I+)+(I-)]
 (Parsons, Flack and Wagner, Acta Cryst. B69 (2013) 249-259).
;
_refine_ls_abs_structure_Flack -0.026(15)
_refine_ls_extinction_method none
_refine_ls_goodness_of_fit_ref 1.080
_refine_ls_hydrogen_treatment mixed
_refine_ls_matrix_type full
_refine_ls_number_parameters 496
_refine_ls_number_reflns 7425
_refine_ls_number_restraints 0
_refine_ls_restrained_S_all 1.080
_refine_ls_R_factor_all 0.0289
_refine_ls_R_factor_gt 0.0263
_refine_ls_shift/su_max 0.001
_refine_ls_shift/su_mean 0.000
_refine_ls_structure_factor_coef Fsqd
_refine_ls_weighting_details 'w=1/[\s^2^(Fo^2^)+(0.0347P)^2^+1.1420P] where P=(Fo^2^+2Fc^2^)/3'
_refine_ls_weighting_scheme calc
_refine_ls_wR_factor_gt 0.0665
_refine_ls_wR_factor_ref 0.0686
_reflns_Friedel_coverage 0.786
_reflns_Friedel_fraction_full 0.994
_reflns_Friedel_fraction_max 0.992
_reflns_number_gt 7109
_reflns_number_total 7425
_reflns_threshold_expression 'I > 2\s(I)'
_cod_data_source_file ja7b12949_si_004.cif
_cod_data_source_block 1gHCl
_cod_depositor_comments
;
The following automatic conversions were performed:

'_exptl_absorpt_correction_type' value 'Multi-scan' changed to
'multi-scan' according to
/home/data/users/saulius/crontab/automatic-downloads/rss-feeds/ACS/lib/dictionaries/cif_core.dic
dictionary named 'cif_core.dic' version 2.4.2 from 2011-04-26.

Automatic conversion script
Id: cif_fix_values 4973 2017-02-22 13:04:09Z antanas 
;
_cod_database_code 4127210
_shelx_shelxl_version_number 2014/7
_shelx_space_group_comment
;
The symmetry employed for this shelxl refinement is uniquely defined
by the following loop, which should always be used as a source of
symmetry information in preference to the above space-group names.
They are only intended as comments.
;
_shelx_estimated_absorpt_t_min 0.927
_shelx_estimated_absorpt_t_max 0.990

loop_
_space_group_symop_operation_xyz
'x, y, z'
'-x+1/2, -y, z+1/2'
'x+1/2, -y+1/2, -z'
'-x, y+1/2, -z+1/2'

loop_
_atom_site_label
_atom_site_type_symbol
_atom_site_fract_x
_atom_site_fract_y
_atom_site_fract_z
_atom_site_U_iso_or_equiv
_atom_site_adp_type
_atom_site_occupancy
_atom_site_site_symmetry_order
_atom_site_calc_flag
_atom_site_refinement_flags_posn
_atom_site_refinement_flags_adp
P1 P 0.46203(5) 0.53504(3) 0.98162(2) 0.01484(11) Uani 1 1 d . .
F1 F 0.36043(13) 0.75221(10) 1.28257(5) 0.0324(3) Uani 1 1 d . .
N1 N 0.53231(17) 0.60958(12) 0.94396(7) 0.0159(3) Uani 1 1 d . .
H44 H 0.581(2) 0.6490(19) 0.9607(12) 0.028(7) Uiso 1 1 d . .
N2 N 0.39381(16) 0.58926(12) 1.03153(7) 0.0162(4) Uani 1 1 d . .
H43 H 0.346(2) 0.6307(18) 1.0233(11) 0.019(6) Uiso 1 1 d . .
N3 N 0.51406(15) 0.45796(12) 1.02440(7) 0.0184(4) Uani 1 1 d . .
C1 C 0.49226(18) 0.47714(14) 1.08548(8) 0.0183(4) Uani 1 1 d . .
H1A H 0.4761 0.4175 1.1048 0.022 Uiso 1 1 calc R U
C2 C 0.36629(18) 0.74381(16) 1.18203(9) 0.0217(4) Uani 1 1 d . .
H2A H 0.3678 0.8087 1.1798 0.026 Uiso 1 1 calc R U
C3 C 0.36363(18) 0.59541(15) 1.13605(9) 0.0178(4) Uani 1 1 d . .
F2 F 0.59652(13) 0.86909(11) 0.72688(6) 0.0379(4) Uani 1 1 d . .
C4 C 0.55333(18) 0.75085(16) 0.86109(9) 0.0206(4) Uani 1 1 d . .
H4 H 0.5343 0.7642 0.8997 0.025 Uiso 1 1 calc R U
C5 C 0.3594(2) 0.70036(16) 1.23406(9) 0.0230(5) Uani 1 1 d . .
C6 C 0.37769(18) 0.53357(15) 1.08389(8) 0.0172(4) Uani 1 1 d . .
C7 C 0.1699(2) 0.51531(16) 1.05849(10) 0.0256(5) Uani 1 1 d . .
H7 H 0.1714 0.5787 1.0495 0.031 Uiso 1 1 calc R U
C8 C 0.42943(18) 0.53215(15) 0.87210(8) 0.0169(4) Uani 1 1 d . .
H8 H 0.4395 0.4857 0.8411 0.020 Uiso 1 1 calc R U
F3 F 0.93768(15) 0.34961(12) 0.87265(8) 0.0546(5) Uani 1 1 d . .
C9 C 0.54796(19) 0.57907(14) 0.88384(8) 0.0167(4) Uani 1 1 d . .
C10 C 0.5894(2) 0.79973(17) 0.76606(10) 0.0267(5) Uani 1 1 d . .
C11 C 0.6086(2) 0.71211(18) 0.74776(10) 0.0269(5) Uani 1 1 d . .
H11 H 0.6269 0.6996 0.7090 0.032 Uiso 1 1 calc R U
C12 C 0.6500(2) 0.43130(15) 0.84962(9) 0.0239(5) Uani 1 1 d . .
H12 H 0.5825 0.4128 0.8303 0.029 Uiso 1 1 calc R U
C13 C 0.32571(19) 0.60223(16) 0.78800(9) 0.0206(5) Uani 1 1 d . .
H13 H 0.4018 0.6161 0.7718 0.025 Uiso 1 1 calc R U
H13A H 0.3021 0.5413 0.7738 0.025 Uiso 1 1 calc R U
C14 C 0.3407(2) 0.39902(15) 0.92811(10) 0.0257(5) Uani 1 1 d . .
H14 H 0.3682 0.3570 0.8985 0.039 Uiso 1 1 calc R U
H14A H 0.2602 0.4133 0.9212 0.039 Uiso 1 1 calc R U
H14B H 0.3489 0.3702 0.9657 0.039 Uiso 1 1 calc R U
C15 C 0.65054(19) 0.51319(14) 0.88039(8) 0.0184(4) Uani 1 1 d . .
C16 C 0.56970(18) 0.66060(14) 0.84417(9) 0.0174(4) Uani 1 1 d . .
C17 C 0.21497(19) 0.57836(15) 0.87778(9) 0.0209(4) Uani 1 1 d . .
H17 H 0.1902 0.5173 0.8643 0.025 Uiso 1 1 calc R U
H17A H 0.2183 0.5769 0.9201 0.025 Uiso 1 1 calc R U
C18 C 0.7468(2) 0.37649(17) 0.84685(11) 0.0302(6) Uani 1 1 d . .
H18 H 0.7461 0.3210 0.8256 0.036 Uiso 1 1 calc R U
C19 C 0.33379(19) 0.59971(15) 0.85385(9) 0.0180(4) Uani 1 1 d . .
H19 H 0.3559 0.6622 0.8673 0.022 Uiso 1 1 calc R U
N4 N 0.40768(15) 0.48347(12) 0.92646(7) 0.0179(4) Uani 1 1 d . .
C20 C 0.37103(19) 0.69054(15) 1.13282(9) 0.0191(4) Uani 1 1 d . .
H20 H 0.3794 0.7193 1.0966 0.023 Uiso 1 1 calc R U
C21 C 0.27005(19) 0.47347(15) 1.07744(9) 0.0196(4) Uani 1 1 d . .
F4 F -0.03047(16) 0.32812(12) 1.06036(10) 0.0593(5) Uani 1 1 d . .
C22 C 0.60062(19) 0.64225(16) 0.78760(9) 0.0216(5) Uani 1 1 d . .
H22 H 0.6164 0.5811 0.7763 0.026 Uiso 1 1 calc R U
C23 C 0.34896(19) 0.55509(15) 1.18965(9) 0.0200(4) Uani 1 1 d . .
H23 H 0.3385 0.4907 1.1923 0.024 Uiso 1 1 calc R U
C24 C 0.2407(2) 0.67387(17) 0.76769(10) 0.0270(5) Uani 1 1 d . .
H24 H 0.2679 0.7355 0.7789 0.032 Uiso 1 1 calc R U
H24A H 0.2357 0.6720 0.7255 0.032 Uiso 1 1 calc R U
C25 C 0.59227(18) 0.52406(15) 1.11790(9) 0.0197(4) Uani 1 1 d . .
H25 H 0.5671 0.5878 1.1271 0.024 Uiso 1 1 calc R U
C26 C 0.6123(2) 0.47518(19) 1.17483(9) 0.0299(5) Uani 1 1 d . .
H26 H 0.5387 0.4691 1.1953 0.036 Uiso 1 1 calc R U
H26A H 0.6420 0.4129 1.1674 0.036 Uiso 1 1 calc R U
C27 C 0.7060(2) 0.53178(17) 1.08649(9) 0.0245(5) Uani 1 1 d . .
H27 H 0.6946 0.5636 1.0496 0.029 Uiso 1 1 calc R U
H27A H 0.7363 0.4698 1.0784 0.029 Uiso 1 1 calc R U
C28 C 0.3494(2) 0.60746(16) 1.23907(9) 0.0236(5) Uani 1 1 d . .
H28 H 0.3428 0.5794 1.2756 0.028 Uiso 1 1 calc R U
C29 C 0.7511(2) 0.53876(17) 0.90786(10) 0.0259(5) Uani 1 1 d . .
H29 H 0.7534 0.5948 0.9284 0.031 Uiso 1 1 calc R U
C30 C 0.1229(2) 0.65756(19) 0.79307(10) 0.0295(5) Uani 1 1 d . .
H30 H 0.0907 0.6003 0.7772 0.035 Uiso 1 1 calc R U
H30A H 0.0717 0.7086 0.7823 0.035 Uiso 1 1 calc R U
C31 C 0.56457(19) 0.82155(16) 0.82195(10) 0.0252(5) Uani 1 1 d . .
H31 H 0.5554 0.8835 0.8334 0.030 Uiso 1 1 calc R U
C32 C 0.8096(2) 0.5397(2) 1.18126(11) 0.0343(6) Uani 1 1 d . .
H32 H 0.8465 0.4794 1.1758 0.041 Uiso 1 1 calc R U
H32A H 0.8611 0.5781 1.2048 0.041 Uiso 1 1 calc R U
C33 C 0.1288(2) 0.65042(18) 0.85865(10) 0.0275(5) Uani 1 1 d . .
H33 H 0.1506 0.7106 0.8748 0.033 Uiso 1 1 calc R U
H33A H 0.0524 0.6344 0.8737 0.033 Uiso 1 1 calc R U
C34 C 0.5778(2) 0.37676(15) 1.00705(10) 0.0264(5) Uani 1 1 d . .
H34 H 0.5458 0.3227 1.0260 0.040 Uiso 1 1 calc R U
H34A H 0.6580 0.3838 1.0180 0.040 Uiso 1 1 calc R U
H34B H 0.5723 0.3693 0.9655 0.040 Uiso 1 1 calc R U
C35 C 0.0686(2) 0.46767(17) 1.05226(11) 0.0296(5) Uani 1 1 d . .
H35 H 0.0014 0.4973 1.0391 0.036 Uiso 1 1 calc R U
C36 C 0.7917(2) 0.58516(17) 1.12314(10) 0.0286(5) Uani 1 1 d . .
H36 H 0.8656 0.5888 1.1028 0.034 Uiso 1 1 calc R U
H36A H 0.7634 0.6484 1.1289 0.034 Uiso 1 1 calc R U
C37 C 0.6966(2) 0.5271(2) 1.21238(10) 0.0374(6) Uani 1 1 d . .
H37 H 0.6646 0.5877 1.2224 0.045 Uiso 1 1 calc R U
H37A H 0.7095 0.4927 1.2483 0.045 Uiso 1 1 calc R U
C38 C 0.8432(2) 0.40387(18) 0.87524(12) 0.0336(6) Uani 1 1 d . .
C39 C 0.8481(2) 0.48415(18) 0.90583(11) 0.0326(6) Uani 1 1 d . .
H39 H 0.9160 0.5018 0.9251 0.039 Uiso 1 1 calc R U
C40 C 0.1642(3) 0.33168(19) 1.08429(15) 0.0457(8) Uani 1 1 d . .
H40 H 0.1619 0.2681 1.0928 0.055 Uiso 1 1 calc R U
C41 C 0.0685(2) 0.37631(18) 1.06577(12) 0.0363(6) Uani 1 1 d . .
C42 C 0.2648(2) 0.38087(17) 1.09045(12) 0.0328(6) Uani 1 1 d . .
H42 H 0.3314 0.3505 1.1038 0.039 Uiso 1 1 calc R U
Cl1 Cl 0.21378(4) 0.74981(4) 0.99871(2) 0.02039(11) Uani 1 1 d . .
O1 O -0.03904(19) 0.64633(13) 0.99199(9) 0.0396(4) Uani 1 1 d . .
H1B H 0.021(3) 0.682(2) 0.9894(14) 0.051(9) Uiso 1 1 d . .
H1C H -0.095(3) 0.679(3) 0.9971(17) 0.059(11) Uiso 1 1 d . .

loop_
_atom_site_aniso_label
_atom_site_aniso_U_11
_atom_site_aniso_U_22
_atom_site_aniso_U_33
_atom_site_aniso_U_23
_atom_site_aniso_U_13
_atom_site_aniso_U_12
P1 0.0184(3) 0.0146(2) 0.0115(2) -0.00040(18) -0.0006(2) 0.0002(2)
F1 0.0407(8) 0.0368(8) 0.0197(6) -0.0127(6) -0.0002(6) -0.0017(7)
N1 0.0200(9) 0.0174(8) 0.0104(8) -0.0028(6) 0.0012(7) -0.0005(8)
N2 0.0211(10) 0.0156(9) 0.0119(8) 0.0025(7) 0.0016(7) 0.0032(8)
N3 0.0256(10) 0.0182(8) 0.0114(8) -0.0003(7) -0.0012(7) 0.0041(7)
C1 0.0255(11) 0.0176(10) 0.0120(9) 0.0036(8) 0.0009(8) 0.0020(9)
C2 0.0194(11) 0.0203(10) 0.0253(11) -0.0044(9) 0.0008(9) -0.0025(9)
C3 0.0157(11) 0.0228(11) 0.0150(10) -0.0013(8) 0.0008(8) -0.0010(8)
F2 0.0357(8) 0.0421(9) 0.0360(8) 0.0261(7) -0.0075(6) -0.0066(7)
C4 0.0195(11) 0.0237(10) 0.0185(10) 0.0015(9) -0.0012(8) 0.0001(9)
C5 0.0206(11) 0.0303(12) 0.0180(10) -0.0087(9) 0.0016(9) -0.0007(10)
C6 0.0217(11) 0.0180(10) 0.0119(9) 0.0015(8) 0.0016(8) -0.0004(9)
C7 0.0270(12) 0.0202(11) 0.0297(12) 0.0018(9) 0.0028(10) -0.0009(9)
C8 0.0214(11) 0.0183(10) 0.0109(9) -0.0020(8) -0.0005(8) -0.0009(9)
F3 0.0410(10) 0.0536(11) 0.0694(12) -0.0154(9) -0.0033(9) 0.0274(9)
C9 0.0217(11) 0.0184(10) 0.0101(9) -0.0014(7) -0.0007(8) -0.0010(9)
C10 0.0206(12) 0.0332(13) 0.0262(12) 0.0167(10) -0.0063(9) -0.0047(10)
C11 0.0245(12) 0.0402(14) 0.0159(11) 0.0056(9) -0.0001(9) -0.0075(10)
C12 0.0287(13) 0.0234(11) 0.0197(10) -0.0032(9) 0.0031(9) -0.0001(10)
C13 0.0198(11) 0.0275(12) 0.0147(10) -0.0005(9) -0.0009(8) -0.0006(9)
C14 0.0350(14) 0.0206(11) 0.0215(11) 0.0021(9) -0.0049(10) -0.0078(10)
C15 0.0229(11) 0.0194(10) 0.0129(9) 0.0012(8) 0.0024(8) 0.0007(9)
C16 0.0155(10) 0.0211(11) 0.0157(10) 0.0035(8) -0.0015(8) -0.0022(8)
C17 0.0223(11) 0.0259(11) 0.0144(10) -0.0024(9) -0.0005(9) -0.0016(9)
C18 0.0397(15) 0.0226(12) 0.0281(12) -0.0062(10) 0.0061(11) 0.0053(10)
C19 0.0205(11) 0.0190(10) 0.0146(10) -0.0023(8) -0.0022(8) -0.0012(9)
N4 0.0233(9) 0.0176(9) 0.0129(8) -0.0009(7) -0.0008(7) -0.0021(7)
C20 0.0201(11) 0.0212(11) 0.0162(10) 0.0017(8) 0.0025(8) -0.0013(9)
C21 0.0240(11) 0.0208(11) 0.0142(9) -0.0013(8) 0.0010(8) -0.0019(9)
F4 0.0400(10) 0.0398(9) 0.0981(15) 0.0092(10) -0.0215(10) -0.0216(8)
C22 0.0205(11) 0.0271(12) 0.0171(10) -0.0011(9) 0.0004(8) -0.0041(9)
C23 0.0219(11) 0.0199(10) 0.0181(10) 0.0010(8) 0.0022(8) -0.0009(9)
C24 0.0327(14) 0.0304(12) 0.0178(11) 0.0024(10) -0.0044(9) 0.0027(10)
C25 0.0221(11) 0.0213(10) 0.0158(10) 0.0013(9) -0.0022(8) 0.0033(9)
C26 0.0238(12) 0.0465(15) 0.0193(11) 0.0117(11) -0.0011(9) -0.0006(11)
C27 0.0278(12) 0.0279(12) 0.0180(10) 0.0054(9) -0.0003(9) -0.0027(10)
C28 0.0249(12) 0.0316(12) 0.0143(10) 0.0014(9) 0.0022(9) -0.0013(10)
C29 0.0269(12) 0.0261(12) 0.0245(11) -0.0046(10) -0.0009(9) 0.0026(10)
C30 0.0252(12) 0.0400(14) 0.0234(12) 0.0001(10) -0.0037(10) 0.0086(11)
C31 0.0208(12) 0.0226(11) 0.0323(12) 0.0044(9) -0.0043(10) 0.0007(9)
C32 0.0256(13) 0.0504(16) 0.0269(12) 0.0075(12) -0.0061(10) -0.0033(12)
C33 0.0227(12) 0.0371(13) 0.0229(11) -0.0026(10) 0.0011(9) 0.0047(10)
C34 0.0359(13) 0.0198(11) 0.0236(11) -0.0012(9) -0.0025(10) 0.0100(9)
C35 0.0244(12) 0.0299(12) 0.0345(13) -0.0004(11) -0.0032(10) -0.0028(10)
C36 0.0265(13) 0.0339(13) 0.0254(12) 0.0040(10) -0.0030(10) -0.0034(11)
C37 0.0300(13) 0.0653(18) 0.0169(11) 0.0049(12) -0.0049(10) -0.0037(13)
C38 0.0300(14) 0.0344(14) 0.0363(14) -0.0013(11) 0.0058(11) 0.0151(11)
C39 0.0244(12) 0.0383(14) 0.0350(13) -0.0036(11) -0.0045(10) 0.0053(11)
C40 0.0459(17) 0.0227(13) 0.068(2) 0.0110(13) -0.0168(15) -0.0125(12)
C41 0.0312(15) 0.0304(14) 0.0473(16) -0.0003(12) -0.0081(12) -0.0128(11)
C42 0.0333(14) 0.0228(12) 0.0421(15) 0.0075(10) -0.0123(11) -0.0041(10)
Cl1 0.0221(2) 0.0187(2) 0.0203(2) -0.00098(19) 0.00034(19) 0.00328(19)
O1 0.0276(10) 0.0316(9) 0.0596(13) -0.0006(9) -0.0007(10) 0.0001(9)

loop_
_atom_type_symbol
_atom_type_description
_atom_type_scat_dispersion_real
_atom_type_scat_dispersion_imag
_atom_type_scat_source
C C 0.0033 0.0016 'International Tables Vol C Tables 4.2.6.8 and 6.1.1.4'
H H 0.0000 0.0000 'International Tables Vol C Tables 4.2.6.8 and 6.1.1.4'
N N 0.0061 0.0033 'International Tables Vol C Tables 4.2.6.8 and 6.1.1.4'
F F 0.0171 0.0103 'International Tables Vol C Tables 4.2.6.8 and 6.1.1.4'
P P 0.1023 0.0942 'International Tables Vol C Tables 4.2.6.8 and 6.1.1.4'
Cl Cl 0.1484 0.1585 'International Tables Vol C Tables 4.2.6.8 and 6.1.1.4'
O O 0.0106 0.0060 'International Tables Vol C Tables 4.2.6.8 and 6.1.1.4'

loop_
_geom_angle_atom_site_label_1
_geom_angle_atom_site_label_2
_geom_angle_atom_site_label_3
_geom_angle
N2 P1 N4 127.23(10)
N2 P1 N1 108.24(9)
N4 P1 N1 94.53(9)
N2 P1 N3 94.61(9)
N4 P1 N3 108.35(9)
N1 P1 N3 127.44(10)
C9 N1 P1 112.00(14)
C9 N1 H44 121.5(17)
P1 N1 H44 121.0(17)
C6 N2 P1 112.93(14)
C6 N2 H43 119.9(17)
P1 N2 H43 120.7(17)
C34 N3 C1 120.74(17)
C34 N3 P1 125.75(15)
C1 N3 P1 113.51(13)
N3 C1 C25 115.12(17)
N3 C1 C6 102.92(15)
C25 C1 C6 115.03(17)
N3 C1 H1A 107.8
C25 C1 H1A 107.8
C6 C1 H1A 107.8
C5 C2 C20 118.5(2)
C5 C2 H2A 120.8
C20 C2 H2A 120.8
C20 C3 C23 118.5(2)
C20 C3 C6 122.65(19)
C23 C3 C6 118.77(19)
C31 C4 C16 120.4(2)
C31 C4 H4 119.8
C16 C4 H4 119.8
F1 C5 C28 118.7(2)
F1 C5 C2 118.6(2)
C28 C5 C2 122.6(2)
N2 C6 C3 110.44(17)
N2 C6 C21 109.60(16)
C3 C6 C21 109.04(17)
N2 C6 C1 101.41(15)
C3 C6 C1 112.48(16)
C21 C6 C1 113.64(17)
C35 C7 C21 122.3(2)
C35 C7 H7 118.8
C21 C7 H7 118.8
N4 C8 C19 114.68(17)
N4 C8 C9 102.22(15)
C19 C8 C9 114.11(17)
N4 C8 H8 108.5
C19 C8 H8 108.5
C9 C8 H8 108.5
N1 C9 C16 111.13(16)
N1 C9 C15 109.44(16)
C16 C9 C15 108.90(17)
N1 C9 C8 100.76(16)
C16 C9 C8 112.34(16)
C15 C9 C8 114.05(16)
C11 C10 F2 118.2(2)
C11 C10 C31 123.3(2)
F2 C10 C31 118.5(2)
C10 C11 C22 117.9(2)
C10 C11 H11 121.1
C22 C11 H11 121.1
C18 C12 C15 120.9(2)
C18 C12 H12 119.5
C15 C12 H12 119.5
C24 C13 C19 111.60(18)
C24 C13 H13 109.3
C19 C13 H13 109.3
C24 C13 H13A 109.3
C19 C13 H13A 109.3
H13 C13 H13A 108.0
N4 C14 H14 109.5
N4 C14 H14A 109.5
H14 C14 H14A 109.5
N4 C14 H14B 109.5
H14 C14 H14B 109.5
H14A C14 H14B 109.5
C29 C15 C12 118.1(2)
C29 C15 C9 117.91(19)
C12 C15 C9 123.9(2)
C4 C16 C22 119.2(2)
C4 C16 C9 122.84(18)
C22 C16 C9 117.88(19)
C33 C17 C19 110.73(18)
C33 C17 H17 109.5
C19 C17 H17 109.5
C33 C17 H17A 109.5
C19 C17 H17A 109.5
H17 C17 H17A 108.1
C38 C18 C12 118.8(2)
C38 C18 H18 120.6
C12 C18 H18 120.6
C17 C19 C13 108.27(17)
C17 C19 C8 115.21(17)
C13 C19 C8 109.49(17)
C17 C19 H19 107.9
C13 C19 H19 107.9
C8 C19 H19 107.9
C14 N4 C8 121.38(17)
C14 N4 P1 125.50(14)
C8 N4 P1 113.09(14)
C2 C20 C3 120.7(2)
C2 C20 H20 119.7
C3 C20 H20 119.7
C42 C21 C7 117.4(2)
C42 C21 C6 124.7(2)
C7 C21 C6 117.96(19)
C11 C22 C16 120.9(2)
C11 C22 H22 119.6
C16 C22 H22 119.6
C28 C23 C3 121.0(2)
C28 C23 H23 119.5
C3 C23 H23 119.5
C30 C24 C13 111.4(2)
C30 C24 H24 109.3
C13 C24 H24 109.3
C30 C24 H24A 109.3
C13 C24 H24A 109.3
H24 C24 H24A 108.0
C27 C25 C26 108.65(18)
C27 C25 C1 117.14(18)
C26 C25 C1 109.53(18)
C27 C25 H25 107.0
C26 C25 H25 107.0
C1 C25 H25 107.0
C37 C26 C25 111.7(2)
C37 C26 H26 109.3
C25 C26 H26 109.3
C37 C26 H26A 109.3
C25 C26 H26A 109.3
H26 C26 H26A 108.0
C25 C27 C36 109.89(19)
C25 C27 H27 109.7
C36 C27 H27 109.7
C25 C27 H27A 109.7
C36 C27 H27A 109.7
H27 C27 H27A 108.2
C5 C28 C23 118.5(2)
C5 C28 H28 120.8
C23 C28 H28 120.8
C39 C29 C15 121.5(2)
C39 C29 H29 119.3
C15 C29 H29 119.3
C24 C30 C33 111.0(2)
C24 C30 H30 109.4
C33 C30 H30 109.4
C24 C30 H30A 109.4
C33 C30 H30A 109.4
H30 C30 H30A 108.0
C10 C31 C4 118.3(2)
C10 C31 H31 120.8
C4 C31 H31 120.8
C37 C32 C36 111.0(2)
C37 C32 H32 109.4
C36 C32 H32 109.4
C37 C32 H32A 109.4
C36 C32 H32A 109.4
H32 C32 H32A 108.0
C17 C33 C30 111.62(19)
C17 C33 H33 109.3
C30 C33 H33 109.3
C17 C33 H33A 109.3
C30 C33 H33A 109.3
H33 C33 H33A 108.0
N3 C34 H34 109.5
N3 C34 H34A 109.5
H34 C34 H34A 109.5
N3 C34 H34B 109.5
H34 C34 H34B 109.5
H34A C34 H34B 109.5
C41 C35 C7 117.8(2)
C41 C35 H35 121.1
C7 C35 H35 121.1
C32 C36 C27 111.5(2)
C32 C36 H36 109.3
C27 C36 H36 109.3
C32 C36 H36A 109.3
C27 C36 H36A 109.3
H36 C36 H36A 108.0
C32 C37 C26 110.4(2)
C32 C37 H37 109.6
C26 C37 H37 109.6
C32 C37 H37A 109.6
C26 C37 H37A 109.6
H37 C37 H37A 108.1
F3 C38 C18 118.6(2)
F3 C38 C39 119.0(2)
C18 C38 C39 122.4(2)
C38 C39 C29 118.3(2)
C38 C39 H39 120.9
C29 C39 H39 120.9
C41 C40 C42 118.9(2)
C41 C40 H40 120.6
C42 C40 H40 120.6
F4 C41 C40 118.8(2)
F4 C41 C35 118.8(2)
C40 C41 C35 122.4(2)
C21 C42 C40 121.3(2)
C21 C42 H42 119.4
C40 C42 H42 119.4
H1B O1 H1C 108(3)

loop_
_geom_bond_atom_site_label_1
_geom_bond_atom_site_label_2
_geom_bond_distance
P1 N2 1.6213(18)
P1 N4 1.6241(17)
P1 N1 1.6248(18)
P1 N3 1.6249(17)
F1 C5 1.364(2)
N1 C9 1.486(2)
N1 H44 0.90(3)
N2 C6 1.482(3)
N2 H43 0.84(3)
N3 C34 1.459(3)
N3 C1 1.478(3)
C1 C25 1.555(3)
C1 C6 1.576(3)
C1 H1A 1.0000
C2 C5 1.375(3)
C2 C20 1.391(3)
C2 H2A 0.9500
C3 C20 1.394(3)
C3 C23 1.396(3)
C3 C6 1.527(3)
F2 C10 1.369(3)
C4 C31 1.387(3)
C4 C16 1.390(3)
C4 H4 0.9500
C5 C28 1.367(3)
C6 C21 1.544(3)
C7 C35 1.384(3)
C7 C21 1.395(3)
C7 H7 0.9500
C8 N4 1.479(3)
C8 C19 1.553(3)
C8 C9 1.573(3)
C8 H8 1.0000
F3 C38 1.363(3)
C9 C16 1.531(3)
C9 C15 1.542(3)
C10 C11 1.368(4)
C10 C31 1.377(4)
C11 C22 1.385(3)
C11 H11 0.9500
C12 C18 1.390(4)
C12 C15 1.396(3)
C12 H12 0.9500
C13 C24 1.521(3)
C13 C19 1.544(3)
C13 H13 0.9900
C13 H13A 0.9900
C14 N4 1.462(3)
C14 H14 0.9800
C14 H14A 0.9800
C14 H14B 0.9800
C15 C29 1.393(3)
C16 C22 1.398(3)
C17 C33 1.526(3)
C17 C19 1.533(3)
C17 H17 0.9900
C17 H17A 0.9900
C18 C38 1.371(4)
C18 H18 0.9500
C19 H19 1.0000
C20 H20 0.9500
C21 C42 1.388(3)
F4 C41 1.362(3)
C22 H22 0.9500
C23 C28 1.386(3)
C23 H23 0.9500
C24 C30 1.521(4)
C24 H24 0.9900
C24 H24A 0.9900
C25 C27 1.526(3)
C25 C26 1.529(3)
C25 H25 1.0000
C26 C37 1.524(4)
C26 H26 0.9900
C26 H26A 0.9900
C27 C36 1.533(3)
C27 H27 0.9900
C27 H27A 0.9900
C28 H28 0.9500
C29 C39 1.389(3)
C29 H29 0.9500
C30 C33 1.539(3)
C30 H30 0.9900
C30 H30A 0.9900
C31 H31 0.9500
C32 C37 1.522(4)
C32 C36 1.527(3)
C32 H32 0.9900
C32 H32A 0.9900
C33 H33 0.9900
C33 H33A 0.9900
C34 H34 0.9800
C34 H34A 0.9800
C34 H34B 0.9800
C35 C41 1.372(4)
C35 H35 0.9500
C36 H36 0.9900
C36 H36A 0.9900
C37 H37 0.9900
C37 H37A 0.9900
C38 C39 1.375(4)
C39 H39 0.9500
C40 C41 1.368(4)
C40 C42 1.389(4)
C40 H40 0.9500
C42 H42 0.9500
O1 H1B 0.88(4)
O1 H1C 0.81(4)

loop_
_geom_torsion_atom_site_label_1
_geom_torsion_atom_site_label_2
_geom_torsion_atom_site_label_3
_geom_torsion_atom_site_label_4
_geom_torsion
N2 P1 N1 C9 -151.12(14)
N4 P1 N1 C9 -19.42(16)
N3 P1 N1 C9 97.86(16)
N4 P1 N2 C6 99.10(16)
N1 P1 N2 C6 -150.12(14)
N3 P1 N2 C6 -18.15(16)
N2 P1 N3 C34 172.81(19)
N4 P1 N3 C34 41.0(2)
N1 P1 N3 C34 -70.0(2)
N2 P1 N3 C1 -7.77(16)
N4 P1 N3 C1 -139.55(14)
N1 P1 N3 C1 109.43(16)
C34 N3 C1 C25 82.0(2)
P1 N3 C1 C25 -97.50(18)
C34 N3 C1 C6 -152.10(19)
P1 N3 C1 C6 28.45(19)
C20 C2 C5 F1 176.8(2)
C20 C2 C5 C28 -4.5(4)
P1 N2 C6 C3 154.86(15)
P1 N2 C6 C21 -84.99(18)
P1 N2 C6 C1 35.42(18)
C20 C3 C6 N2 -2.7(3)
C23 C3 C6 N2 -179.16(19)
C20 C3 C6 C21 -123.2(2)
C23 C3 C6 C21 60.4(3)
C20 C3 C6 C1 109.8(2)
C23 C3 C6 C1 -66.6(2)
N3 C1 C6 N2 -37.22(19)
C25 C1 C6 N2 88.79(19)
N3 C1 C6 C3 -155.20(17)
C25 C1 C6 C3 -29.2(2)
N3 C1 C6 C21 80.30(19)
C25 C1 C6 C21 -153.70(17)
P1 N1 C9 C16 157.52(14)
P1 N1 C9 C15 -82.16(19)
P1 N1 C9 C8 38.30(18)
N4 C8 C9 N1 -40.53(18)
C19 C8 C9 N1 83.87(19)
N4 C8 C9 C16 -158.88(16)
C19 C8 C9 C16 -34.5(2)
N4 C8 C9 C15 76.59(19)
C19 C8 C9 C15 -159.02(17)
F2 C10 C11 C22 -179.7(2)
C31 C10 C11 C22 1.1(4)
C18 C12 C15 C29 0.5(3)
C18 C12 C15 C9 177.9(2)
N1 C9 C15 C29 -47.0(3)
C16 C9 C15 C29 74.6(2)
C8 C9 C15 C29 -159.01(19)
N1 C9 C15 C12 135.5(2)
C16 C9 C15 C12 -102.8(2)
C8 C9 C15 C12 23.5(3)
C31 C4 C16 C22 1.7(3)
C31 C4 C16 C9 -174.3(2)
N1 C9 C16 C4 -12.0(3)
C15 C9 C16 C4 -132.7(2)
C8 C9 C16 C4 100.0(2)
N1 C9 C16 C22 171.93(18)
C15 C9 C16 C22 51.3(2)
C8 C9 C16 C22 -76.0(2)
C15 C12 C18 C38 0.4(4)
C33 C17 C19 C13 -58.8(2)
C33 C17 C19 C8 178.28(17)
C24 C13 C19 C17 58.9(2)
C24 C13 C19 C8 -174.80(18)
N4 C8 C19 C17 -24.8(2)
C9 C8 C19 C17 -142.27(18)
N4 C8 C19 C13 -147.12(18)
C9 C8 C19 C13 95.4(2)
C19 C8 N4 C14 85.5(2)
C9 C8 N4 C14 -150.52(19)
C19 C8 N4 P1 -92.94(18)
C9 C8 N4 P1 31.07(19)
N2 P1 N4 C14 -69.9(2)
N1 P1 N4 C14 173.08(19)
N3 P1 N4 C14 41.1(2)
N2 P1 N4 C8 108.44(16)
N1 P1 N4 C8 -8.60(16)
N3 P1 N4 C8 -140.56(14)
C5 C2 C20 C3 2.9(3)
C23 C3 C20 C2 1.3(3)
C6 C3 C20 C2 -175.1(2)
C35 C7 C21 C42 -0.4(4)
C35 C7 C21 C6 -178.9(2)
N2 C6 C21 C42 133.2(2)
C3 C6 C21 C42 -105.8(3)
C1 C6 C21 C42 20.6(3)
N2 C6 C21 C7 -48.3(2)
C3 C6 C21 C7 72.7(2)
C1 C6 C21 C7 -161.00(18)
C10 C11 C22 C16 2.3(3)
C4 C16 C22 C11 -3.7(3)
C9 C16 C22 C11 172.4(2)
C20 C3 C23 C28 -4.3(3)
C6 C3 C23 C28 172.3(2)
C19 C13 C24 C30 -57.0(3)
N3 C1 C25 C27 -9.0(3)
C6 C1 C25 C27 -128.43(19)
N3 C1 C25 C26 -133.26(19)
C6 C1 C25 C26 107.3(2)
C27 C25 C26 C37 59.7(3)
C1 C25 C26 C37 -171.2(2)
C26 C25 C27 C36 -59.0(3)
C1 C25 C27 C36 176.26(18)
F1 C5 C28 C23 -179.7(2)
C2 C5 C28 C23 1.6(4)
C3 C23 C28 C5 2.9(3)
C12 C15 C29 C39 -1.1(3)
C9 C15 C29 C39 -178.7(2)
C13 C24 C30 C33 53.4(3)
C11 C10 C31 C4 -3.1(4)
F2 C10 C31 C4 177.7(2)
C16 C4 C31 C10 1.6(3)
C19 C17 C33 C30 57.5(3)
C24 C30 C33 C17 -54.0(3)
C21 C7 C35 C41 0.4(4)
C37 C32 C36 C27 -55.2(3)
C25 C27 C36 C32 57.9(3)
C36 C32 C37 C26 54.2(3)
C25 C26 C37 C32 -57.4(3)
C12 C18 C38 F3 179.6(2)
C12 C18 C38 C39 -0.8(4)
F3 C38 C39 C29 179.8(2)
C18 C38 C39 C29 0.2(4)
C15 C29 C39 C38 0.8(4)
C42 C40 C41 F4 -179.3(3)
C42 C40 C41 C35 1.0(5)
C7 C35 C41 F4 179.5(2)
C7 C35 C41 C40 -0.7(4)
C7 C21 C42 C40 0.6(4)
C6 C21 C42 C40 179.0(3)
C41 C40 C42 C21 -0.9(5)
